data_1507491
loop_
_publ_author_name
'Rhodes, Christopher P.'
'Khan, Masood'
'Frech, Roger'

_publ_section_title
;
 Crystalline Phases of Poly(Ethylene Oxide) Oligomers and Sodium
 Triflate:&#x00A0; Changes in Coordination and Conformation with Chain
 Length
;
_journal_issue 40
_journal_name_full 'The Journal of Physical Chemistry B'
_journal_page_first 10330
_journal_paper_doi 10.1021/jp0141981
_journal_volume 106
_journal_year 2002
_chemical_formula_sum 'C5 H10 F3 Na O5 S'
_chemical_formula_weight 262.18
_chemical_name_systematic
; 
 ? 
;
_space_group_IT_number 14
_symmetry_cell_setting monoclinic
_symmetry_space_group_name_Hall '-P 2ybc'
_symmetry_space_group_name_H-M 'P 1 21/c 1'
_atom_sites_solution_hydrogens geom
_atom_sites_solution_primary direct
_atom_sites_solution_secondary difmap
_audit_creation_method SHELXL
_cell_angle_alpha 90.00
_cell_angle_beta 92.891(8)
_cell_angle_gamma 90.00
_cell_formula_units_Z 4
_cell_length_a 5.8784(6)
_cell_length_b 17.3462(15)
_cell_length_c 10.8042(12)
_cell_measurement_reflns_used 57
_cell_measurement_temperature 173(2)
_cell_measurement_theta_max 21.63
_cell_measurement_theta_min 2.35
_cell_volume 1100.28(19)
_computing_cell_refinement 'Siemens XSCANS'
_computing_data_collection 'Siemens XSCANS'
_computing_data_reduction 'Siemens SHELXTL'
_computing_molecular_graphics 'Siemens SHELXTL'
_computing_publication_material 'Siemens SHELXTL'
_computing_structure_refinement 'SHELXL-93 (Sheldrick, 1993)'
_computing_structure_solution 'SHELXS-86 (Sheldrick, 1990)'
_diffrn_ambient_temperature 173(2)
_diffrn_measurement_device 'Siemens P4'
_diffrn_measurement_method '\w scans'
_diffrn_radiation_monochromator graphite
_diffrn_radiation_source 'fine-focus sealed tube'
_diffrn_radiation_type MoK\a
_diffrn_radiation_wavelength 0.71073
_diffrn_reflns_av_R_equivalents 0.0320
_diffrn_reflns_av_sigmaI/netI 0.0384
_diffrn_reflns_limit_h_max 6
_diffrn_reflns_limit_h_min -6
_diffrn_reflns_limit_k_max 20
_diffrn_reflns_limit_k_min -4
_diffrn_reflns_limit_l_max 12
_diffrn_reflns_limit_l_min -12
_diffrn_reflns_number 2710
_diffrn_reflns_theta_max 25.00
_diffrn_reflns_theta_min 2.22
_diffrn_standards_decay_% 1.1
_diffrn_standards_interval_count 97
_diffrn_standards_number 3
_exptl_absorpt_coefficient_mu 0.374
_exptl_absorpt_correction_type none
_exptl_crystal_colour colourless
_exptl_crystal_density_diffrn 1.583
_exptl_crystal_description plate
_exptl_crystal_F_000 536
_exptl_crystal_size_max 0.48
_exptl_crystal_size_mid 0.46
_exptl_crystal_size_min 0.42
_refine_diff_density_max 0.859
_refine_diff_density_min -0.500
_refine_diff_density_rms 0.069
_refine_ls_extinction_method none
_refine_ls_goodness_of_fit_all 1.053
_refine_ls_goodness_of_fit_obs 1.083
_refine_ls_hydrogen_treatment constr
_refine_ls_matrix_type full
_refine_ls_number_parameters 138
_refine_ls_number_reflns 1929
_refine_ls_number_restraints 0
_refine_ls_restrained_S_all 1.090
_refine_ls_restrained_S_obs 1.083
_refine_ls_R_factor_all 0.0605
_refine_ls_R_factor_obs 0.0514
_refine_ls_shift/esd_max 0.000
_refine_ls_shift/esd_mean 0.000
_refine_ls_structure_factor_coef Fsqd
_refine_ls_weighting_details 'w=1/[\s^2^(Fo^2^)+(0.0586P)^2^+1.7785P] where P=(Fo^2^+2Fc^2^)/3'
_refine_ls_weighting_scheme calc
_refine_ls_wR_factor_all 0.1457
_refine_ls_wR_factor_obs 0.1331
_reflns_number_observed 1650
_reflns_number_total 1933
_reflns_observed_criterion >2sigma(I)
_cod_data_source_file rf006a.cif
_cod_data_source_block rf006a
_cod_depositor_comments
;
The following automatic conversions were performed:

'_symmetry_cell_setting' value 'Monoclinic' changed to 'monoclinic'
according to /home/saulius/struct/CIF-dictionaries/cif_core.dic
dictionary named 'cif_core.dic' version 2.4.1 from 2010-06-29.

Automatic conversion script
Id: cif_fix_values 1715 2011-07-08 13:25:40Z adriana 

The following automatic conversions were performed:

'_refine_ls_weighting_scheme' value 'calc
w=1/[\s^2^(Fo^2^)+(0.0586P)^2^+1.7785P] where P=(Fo^2^+2Fc^2^)/3' was
changed to 'calc'. New tag '_refine_ls_weighting_details' was
created. The value of the new tag was set to
'w=1/[\s^2^(Fo^2^)+(0.0586P)^2^+1.7785P] where P=(Fo^2^+2Fc^2^)/3'.

Automatic conversion script
Id: cif_fix_values 3143 2015-03-26 13:38:13Z robertas 
;
_cod_original_cell_volume 1100.3(2)
_cod_original_sg_symbol_H-M P2(1)/c
_cod_database_code 1507491

loop_
_symmetry_equiv_pos_as_xyz
'x, y, z'
'-x, y+1/2, -z+1/2'
'-x, -y, -z'
'x, -y-1/2, z-1/2'

loop_
_atom_site_aniso_label
_atom_site_aniso_U_11
_atom_site_aniso_U_22
_atom_site_aniso_U_33
_atom_site_aniso_U_23
_atom_site_aniso_U_13
_atom_site_aniso_U_12
S1 0.0305(4) 0.0366(4) 0.0287(3) -0.0025(3) -0.0061(3) 0.0015(3)
Na1 0.0310(6) 0.0289(5) 0.0345(6) 0.0009(4) -0.0035(4) 0.0021(4)
F3 0.138(2) 0.112(2) 0.065(2) 0.0147(15) 0.008(2) -0.076(2)
F2 0.186(3) 0.101(2) 0.0525(14) 0.0135(14) -0.019(2) 0.081(2)
F1 0.086(2) 0.0656(13) 0.0359(10) -0.0128(9) 0.0018(10) -0.0050(12)
O5 0.094(2) 0.0569(15) 0.0430(13) -0.0214(12) -0.0131(13) 0.0099(15)
O4 0.0414(13) 0.091(2) 0.0476(13) -0.0029(13) 0.0045(10) -0.0236(13)
O3 0.0409(12) 0.076(2) 0.0500(14) 0.0054(12) -0.0086(10) 0.0205(12)
O1 0.0487(13) 0.0334(11) 0.073(2) 0.0048(11) -0.0125(12) -0.0037(10)
O2 0.0522(13) 0.0443(13) 0.0575(14) 0.0107(11) -0.0208(11) -0.0008(11)
C1 0.056(2) 0.045(2) 0.095(3) -0.007(2) -0.012(2) -0.013(2)
C2 0.077(3) 0.037(2) 0.074(2) 0.014(2) -0.020(2) 0.000(2)
C3 0.069(2) 0.052(2) 0.056(2) 0.018(2) -0.015(2) -0.001(2)
C4 0.049(2) 0.056(2) 0.064(2) 0.001(2) -0.020(2) 0.000(2)
C5 0.065(2) 0.044(2) 0.037(2) -0.0027(14) -0.0071(15) -0.004(2)

loop_
_atom_site_label
_atom_site_type_symbol
_atom_site_fract_x
_atom_site_fract_y
_atom_site_fract_z
_atom_site_U_iso_or_equiv
_atom_site_thermal_displace_type
_atom_site_occupancy
_atom_site_calc_flag
_atom_site_refinement_flags
S1 S 0.26047(11) 0.45011(4) 0.82025(6) 0.0322(2) Uani 1 d .
Na1 Na 0.7852(2) 0.38930(6) 0.96260(10) 0.0316(3) Uani 1 d .
F3 F 0.4689(6) 0.5202(2) 0.6444(3) 0.1050(11) Uani 1 d .
F2 F 0.1101(6) 0.5340(2) 0.6333(2) 0.1142(12) Uani 1 d .
F1 F 0.2561(4) 0.42866(13) 0.5818(2) 0.0626(6) Uani 1 d .
O5 O 0.2655(5) 0.51920(15) 0.8923(2) 0.0651(8) Uani 1 d .
O4 O 0.0523(4) 0.4090(2) 0.8174(2) 0.0600(7) Uani 1 d .
O3 O 0.4597(4) 0.4043(2) 0.8355(2) 0.0559(7) Uani 1 d .
O1 O 0.6727(4) 0.26310(13) 1.0173(2) 0.0524(6) Uani 1 d .
O2 O 1.0747(4) 0.32799(14) 1.0897(2) 0.0521(6) Uani 1 d .
C1 C 0.5119(7) 0.2225(2) 0.9397(4) 0.0657(11) Uani 1 d .
H1A H 0.4542(40) 0.1781(11) 0.9847(11) 0.098 Uiso 1 calc R
H1B H 0.5854(15) 0.2045(16) 0.8656(14) 0.098 Uiso 1 calc R
H1C H 0.3851(27) 0.2568(6) 0.9151(24) 0.098 Uiso 1 calc R
C2 C 0.8450(7) 0.2168(2) 1.0698(4) 0.0634(11) Uani 1 d .
H2A H 0.9315(7) 0.1932(2) 1.0033(4) 0.076 Uiso 1 calc R
H2B H 0.7770(7) 0.1748(2) 1.1177(4) 0.076 Uiso 1 calc R
C3 C 1.0008(7) 0.2624(2) 1.1521(4) 0.0594(10) Uani 1 d .
H3A H 0.9215(7) 0.2782(2) 1.2267(4) 0.071 Uiso 1 calc R
H3B H 1.1338(7) 0.2305(2) 1.1792(4) 0.071 Uiso 1 calc R
C4 C 1.2382(6) 0.3715(2) 1.1605(4) 0.0571(10) Uani 1 d .
H4B H 1.3760(19) 0.3405(6) 1.1761(23) 0.086 Uiso 1 calc R
H4C H 1.1757(19) 0.3859(14) 1.2396(12) 0.086 Uiso 1 calc R
H4D H 1.2760(37) 0.4182(9) 1.1148(12) 0.086 Uiso 1 calc R
C5 C 0.2706(6) 0.4854(2) 0.6621(3) 0.0489(8) Uani 1 d .

loop_
_atom_type_symbol
_atom_type_description
_atom_type_scat_dispersion_real
_atom_type_scat_dispersion_imag
_atom_type_scat_source
C C 0.0033 0.0016 'International Tables Vol C Tables 4.2.6.8 and 6.1.1.4'
H H 0.0000 0.0000 'International Tables Vol C Tables 4.2.6.8 and 6.1.1.4'
O O 0.0106 0.0060 'International Tables Vol C Tables 4.2.6.8 and 6.1.1.4'
F F 0.0171 0.0103 'International Tables Vol C Tables 4.2.6.8 and 6.1.1.4'
Na Na 0.0362 0.0249 'International Tables Vol C Tables 4.2.6.8 and 6.1.1.4'
S S 0.1246 0.1234 'International Tables Vol C Tables 4.2.6.8 and 6.1.1.4'

loop_
_geom_angle_atom_site_label_1
_geom_angle_atom_site_label_2
_geom_angle_atom_site_label_3
_geom_angle
_geom_angle_site_symmetry_1
_geom_angle_site_symmetry_3
O4 S1 O3 115.4(2) . .
O4 S1 O5 115.4(2) . .
O3 S1 O5 114.3(2) . .
O4 S1 C5 102.6(2) . .
O3 S1 C5 103.4(2) . .
O5 S1 C5 103.2(2) . .
O5 Na1 O4 119.13(11) 3_667 1_655
O5 Na1 O3 101.44(10) 3_667 .
O4 Na1 O3 98.71(10) 1_655 .
O5 Na1 O1 115.30(11) 3_667 .
O4 Na1 O1 121.05(11) 1_655 .
O3 Na1 O1 91.10(10) . .
O5 Na1 O2 91.67(10) 3_667 .
O4 Na1 O2 88.10(10) 1_655 .
O3 Na1 O2 159.70(10) . .
O1 Na1 O2 69.16(9) . .
S1 O5 Na1 165.2(2) . 3_667
S1 O4 Na1 132.8(2) . 1_455
S1 O3 Na1 141.8(2) . .
C2 O1 C1 113.8(3) . .
C2 O1 Na1 115.4(2) . .
C1 O1 Na1 119.8(2) . .
C3 O2 C4 113.0(3) . .
C3 O2 Na1 114.2(2) . .
C4 O2 Na1 121.3(2) . .
O1 C2 C3 110.7(3) . .
O2 C3 C2 110.0(3) . .
F2 C5 F1 107.9(3) . .
F2 C5 F3 107.7(3) . .
F1 C5 F3 105.8(3) . .
F2 C5 S1 112.8(3) . .
F1 C5 S1 111.4(2) . .
F3 C5 S1 110.9(2) . .

loop_
_geom_bond_atom_site_label_1
_geom_bond_atom_site_label_2
_geom_bond_distance
_geom_bond_site_symmetry_2
S1 O4 1.415(2) .
S1 O3 1.418(2) .
S1 O5 1.429(2) .
S1 C5 1.819(3) .
Na1 O5 2.261(3) 3_667
Na1 O4 2.300(3) 1_655
Na1 O3 2.313(3) .
Na1 O1 2.370(2) .
Na1 O2 2.382(2) .
F3 C5 1.335(5) .
F2 C5 1.291(4) .
F1 C5 1.312(4) .
O5 Na1 2.261(3) 3_667
O4 Na1 2.300(3) 1_455
O1 C2 1.390(4) .
O1 C1 1.419(4) .
O2 C3 1.403(4) .
O2 C4 1.416(4) .
C2 C3 1.474(5) .

loop_
_geom_torsion_atom_site_label_1
_geom_torsion_atom_site_label_2
_geom_torsion_atom_site_label_3
_geom_torsion_atom_site_label_4
_geom_torsion
_geom_torsion_site_symmetry_1
_geom_torsion_site_symmetry_4
O4 S1 O5 Na1 34.7(8) . 3_667
O3 S1 O5 Na1 -102.6(7) . 3_667
C5 S1 O5 Na1 145.8(7) . 3_667
O3 S1 O4 Na1 101.7(2) . 1_455
O5 S1 O4 Na1 -35.2(3) . 1_455
C5 S1 O4 Na1 -146.6(2) . 1_455
O4 S1 O3 Na1 -123.4(3) . .
O5 S1 O3 Na1 13.9(3) . .
C5 S1 O3 Na1 125.3(3) . .
O5 Na1 O3 S1 2.1(3) 3_667 .
O4 Na1 O3 S1 -120.1(3) 1_655 .
O1 Na1 O3 S1 118.2(3) . .
O2 Na1 O3 S1 131.4(3) . .
O5 Na1 O1 C2 -94.1(3) 3_667 .
O4 Na1 O1 C2 61.8(3) 1_655 .
O3 Na1 O1 C2 162.7(3) . .
O2 Na1 O1 C2 -12.5(3) . .
O5 Na1 O1 C1 124.0(3) 3_667 .
O4 Na1 O1 C1 -80.0(3) 1_655 .
O3 Na1 O1 C1 20.8(3) . .
O2 Na1 O1 C1 -154.3(3) . .
O5 Na1 O2 C3 100.7(3) 3_667 .
O4 Na1 O2 C3 -140.2(2) 1_655 .
O3 Na1 O2 C3 -29.9(4) . .
O1 Na1 O2 C3 -15.8(2) . .
O5 Na1 O2 C4 -40.0(3) 3_667 .
O4 Na1 O2 C4 79.1(3) 1_655 .
O3 Na1 O2 C4 -170.6(3) . .
O1 Na1 O2 C4 -156.5(3) . .
C1 O1 C2 C3 -178.2(4) . .
Na1 O1 C2 C3 37.7(4) . .
C4 O2 C3 C2 -175.6(3) . .
Na1 O2 C3 C2 40.4(4) . .
O1 C2 C3 O2 -51.3(5) . .
O4 S1 C5 F2 64.9(3) . .
O3 S1 C5 F2 -174.8(3) . .
O5 S1 C5 F2 -55.4(3) . .
O4 S1 C5 F1 -56.7(3) . .
O3 S1 C5 F1 63.7(3) . .
O5 S1 C5 F1 -176.9(3) . .
O4 S1 C5 F3 -174.2(3) . .
O3 S1 C5 F3 -53.9(3) . .
O5 S1 C5 F3 65.5(3) . .
